data_4107710
loop_
_publ_author_name
'Peng Fu'
'Marc L. Snapper'
'Amir H. Hoveyda'

_publ_section_title
;
 Catalytic Asymmetric Alkylations of Ketoimines. Enantioselective
 Synthesis of N-Substituted Quaternary Carbon Stereogenic Centers by
 Zr-Catalyzed Additions of Dialkylzinc Reagents to Aryl-, Alkyl-, and
 Trifluoroalkyl-Substituted Ketoimines
;
_journal_name_full 'Journal of the American Chemical Society'
_journal_page_first 5530
_journal_page_last 5541
_journal_paper_doi 10.1021/ja8001343
_journal_volume 130
_journal_year 2008
_chemical_absolute_configuration ad
_chemical_formula_sum 'C17 H18 Br N O3'
_chemical_formula_weight 364.23
_chemical_name_systematic
; 
 ? 
;
_space_group_IT_number 4
_symmetry_cell_setting monoclinic
_symmetry_space_group_name_Hall 'P 2yb'
_symmetry_space_group_name_H-M 'P 1 21 1'
_atom_sites_solution_hydrogens geom
_atom_sites_solution_primary direct
_atom_sites_solution_secondary difmap
_audit_creation_method SHELXL-97
_cell_angle_alpha 90.00
_cell_angle_beta 96.243(4)
_cell_angle_gamma 90.00
_cell_formula_units_Z 2
_cell_length_a 8.1971(16)
_cell_length_b 12.382(2)
_cell_length_c 8.2137(16)
_cell_measurement_reflns_used 2269
_cell_measurement_temperature 193(2)
_cell_measurement_theta_max 26.14
_cell_measurement_theta_min 2.49
_cell_volume 828.7(3)
_computing_cell_refinement 'Bruker SMART'
_computing_data_collection 'Bruker SMART'
_computing_data_reduction 'Bruker SAINT'
_computing_molecular_graphics 'Bruker SHELXTL'
_computing_publication_material 'Bruker SHELXTL'
_computing_structure_refinement 'SHELXL-97 (Sheldrick, 1997)'
_computing_structure_solution 'SHELXS-97 (Sheldrick, 1990)'
_diffrn_ambient_temperature 193(2)
_diffrn_measured_fraction_theta_full 0.998
_diffrn_measured_fraction_theta_max 0.998
_diffrn_measurement_device_type 'CCD area detector'
_diffrn_measurement_method 'phi and omega scans'
_diffrn_radiation_monochromator graphite
_diffrn_radiation_source 'normal-focus sealed tube'
_diffrn_radiation_type MoK\a
_diffrn_radiation_wavelength 0.71073
_diffrn_reflns_av_R_equivalents 0.0218
_diffrn_reflns_av_sigmaI/netI 0.0648
_diffrn_reflns_limit_h_max 10
_diffrn_reflns_limit_h_min -10
_diffrn_reflns_limit_k_max 14
_diffrn_reflns_limit_k_min -16
_diffrn_reflns_limit_l_max 7
_diffrn_reflns_limit_l_min -10
_diffrn_reflns_number 6188
_diffrn_reflns_theta_full 28.34
_diffrn_reflns_theta_max 28.34
_diffrn_reflns_theta_min 2.49
_exptl_absorpt_coefficient_mu 2.491
_exptl_absorpt_correction_T_max 0.7887
_exptl_absorpt_correction_T_min 0.7063
_exptl_absorpt_correction_type multi-scan
_exptl_absorpt_process_details '(SADABS;Sheldrick, 1996)'
_exptl_crystal_colour colorless
_exptl_crystal_density_diffrn 1.460
_exptl_crystal_density_meas ?
_exptl_crystal_description needle
_exptl_crystal_F_000 372
_exptl_crystal_size_max 0.15
_exptl_crystal_size_mid 0.10
_exptl_crystal_size_min 0.10
_refine_diff_density_max 1.187
_refine_diff_density_min -0.624
_refine_diff_density_rms 0.078
_refine_ls_abs_structure_details 'Flack H D (1983), Acta Cryst. A39, 876-881'
_refine_ls_abs_structure_Flack 0.033(12)
_refine_ls_extinction_method none
_refine_ls_goodness_of_fit_ref 1.056
_refine_ls_hydrogen_treatment constr
_refine_ls_matrix_type full
_refine_ls_number_parameters 202
_refine_ls_number_reflns 3743
_refine_ls_number_restraints 1
_refine_ls_restrained_S_all 1.056
_refine_ls_R_factor_all 0.0603
_refine_ls_R_factor_gt 0.0492
_refine_ls_shift/su_max 0.009
_refine_ls_shift/su_mean 0.002
_refine_ls_structure_factor_coef Fsqd
_refine_ls_weighting_details 'calc w=1/[\s^2^(Fo^2^)+(0.0640P)^2^+0.1004P] where P=(Fo^2^+2Fc^2^)/3'
_refine_ls_weighting_scheme calc
_refine_ls_wR_factor_gt 0.1275
_refine_ls_wR_factor_ref 0.1342
_reflns_number_gt 3043
_reflns_number_total 3743
_reflns_threshold_expression >2sigma(I)
_cod_data_source_file ja8001343-file003.cif
_cod_data_source_block pf03
_cod_depositor_comments
;
The following automatic conversions were performed:

'_exptl_crystal_density_meas' value 'none' was changed to '?' - the
value is perceived as not measured.

Automatic conversion script
Id: cif_fix_values 3008 2015-01-20 13:52:24Z robertas 
;
_cod_original_sg_symbol_H-M 'P 21'
_cod_database_code 4107710

loop_
_symmetry_equiv_pos_as_xyz
'x, y, z'
'-x, y+1/2, -z'

loop_
_atom_site_label
_atom_site_type_symbol
_atom_site_fract_x
_atom_site_fract_y
_atom_site_fract_z
_atom_site_U_iso_or_equiv
_atom_site_adp_type
_atom_site_occupancy
_atom_site_symmetry_multiplicity
_atom_site_calc_flag
_atom_site_refinement_flags
O2 O 0.7146(3) -0.0889(3) 0.3174(3) 0.0590(8) Uani 1 1 d .
Br1 Br 0.20298(7) -0.06680(4) 0.15734(6) 0.0767(2) Uani 1 1 d .
O4 O 0.2914(3) 0.0785(2) -0.2336(3) 0.0514(6) Uani 1 1 d .
O3 O 0.4793(4) -0.0442(2) -0.1419(4) 0.0626(8) Uani 1 1 d .
C15 C 0.4059(5) 0.0387(3) -0.1237(4) 0.0437(8) Uani 1 1 d .
C2 C 0.1662(5) 0.0857(4) 0.1437(5) 0.0511(9) Uani 1 1 d .
N1 N 0.5375(4) 0.0520(3) 0.1470(4) 0.0550(8) Uani 1 1 d .
H1 H 0.5572 -0.0153 0.1206 0.066 Uiso 1 1 calc R
C7 C 0.4412(5) 0.1142(3) 0.0236(5) 0.0434(8) Uani 1 1 d .
C13 C 0.6992(5) 0.0087(4) 0.3934(5) 0.0511(9) Uani 1 1 d .
C8 C 0.6027(4) 0.0839(3) 0.3004(4) 0.0435(8) Uani 1 1 d .
C6 C 0.2384(5) 0.2636(4) 0.0739(5) 0.0500(9) Uani 1 1 d .
H6 H 0.3114 0.3131 0.0311 0.060 Uiso 1 1 calc R
C12 C 0.7779(6) 0.0356(5) 0.5465(5) 0.0627(12) Uani 1 1 d .
H12 H 0.8451 -0.0159 0.6076 0.075 Uiso 1 1 calc R
C17 C 0.5451(5) 0.2068(4) -0.0369(6) 0.0522(9) Uani 1 1 d .
H17A H 0.5702 0.2593 0.0516 0.078 Uiso 1 1 calc R
H17B H 0.4835 0.2424 -0.1308 0.078 Uiso 1 1 calc R
H17C H 0.6476 0.1775 -0.0698 0.078 Uiso 1 1 calc R
C9 C 0.5808(5) 0.1859(4) 0.3675(5) 0.0504(9) Uani 1 1 d .
H9 H 0.5120 0.2375 0.3086 0.060 Uiso 1 1 calc R
C10 C 0.6602(6) 0.2115(5) 0.5209(6) 0.0669(12) Uani 1 1 d .
H10 H 0.6462 0.2814 0.5649 0.080 Uiso 1 1 calc R
C16 C 0.2682(7) 0.0198(4) -0.3882(6) 0.0654(11) Uani 1 1 d .
H16A H 0.3696 0.0224 -0.4410 0.098 Uiso 1 1 calc R
H16B H 0.1789 0.0531 -0.4601 0.098 Uiso 1 1 calc R
H16C H 0.2403 -0.0555 -0.3673 0.098 Uiso 1 1 calc R
C5 C 0.0951(6) 0.3023(5) 0.1268(5) 0.0669(13) Uani 1 1 d .
H5 H 0.0717 0.3774 0.1230 0.080 Uiso 1 1 calc R
C1 C 0.2793(4) 0.1549(3) 0.0812(4) 0.0401(7) Uani 1 1 d .
C14 C 0.8126(7) -0.1713(5) 0.4007(7) 0.0730(13) Uani 1 1 d .
H14A H 0.9269 -0.1471 0.4189 0.110 Uiso 1 1 calc R
H14B H 0.8061 -0.2371 0.3341 0.110 Uiso 1 1 calc R
H14C H 0.7721 -0.1863 0.5063 0.110 Uiso 1 1 calc R
C4 C -0.0136(5) 0.2307(6) 0.1851(6) 0.0758(17) Uani 1 1 d .
H4 H -0.1136 0.2563 0.2195 0.091 Uiso 1 1 calc R
C11 C 0.7577(6) 0.1384(5) 0.6099(5) 0.0722(14) Uani 1 1 d .
H11 H 0.8114 0.1576 0.7143 0.087 Uiso 1 1 calc R
C3 C 0.0228(6) 0.1221(6) 0.1936(6) 0.0754(16) Uani 1 1 d .
H3 H -0.0518 0.0728 0.2342 0.090 Uiso 1 1 calc R

loop_
_atom_site_aniso_label
_atom_site_aniso_U_11
_atom_site_aniso_U_22
_atom_site_aniso_U_33
_atom_site_aniso_U_23
_atom_site_aniso_U_13
_atom_site_aniso_U_12
O2 0.0600(16) 0.062(2) 0.0530(15) 0.0058(13) -0.0046(12) 0.0068(14)
Br1 0.0940(4) 0.0639(3) 0.0714(3) 0.0122(2) 0.0048(2) -0.0336(3)
O4 0.0593(16) 0.0521(16) 0.0408(14) -0.0054(11) -0.0034(11) 0.0029(12)
O3 0.0784(18) 0.054(2) 0.0534(15) -0.0078(13) -0.0014(13) 0.0140(15)
C15 0.0498(19) 0.0437(19) 0.0379(17) -0.0014(14) 0.0059(14) -0.0046(14)
C2 0.0466(19) 0.065(3) 0.0398(19) -0.0010(16) -0.0017(15) -0.0121(18)
N1 0.0543(18) 0.052(2) 0.055(2) -0.0098(15) -0.0126(14) 0.0075(14)
C7 0.0428(18) 0.045(2) 0.0414(18) -0.0020(15) 0.0009(14) 0.0002(14)
C13 0.045(2) 0.070(3) 0.0392(19) 0.0025(19) 0.0079(15) -0.0090(18)
C8 0.0363(16) 0.057(2) 0.0379(17) -0.0009(15) 0.0084(14) -0.0075(15)
C6 0.049(2) 0.057(2) 0.0434(18) -0.0057(17) 0.0010(16) 0.0015(17)
C12 0.064(3) 0.087(4) 0.0359(19) 0.007(2) 0.0020(17) 0.005(2)
C17 0.046(2) 0.057(2) 0.056(2) -0.0058(19) 0.0164(17) -0.0078(17)
C9 0.049(2) 0.061(2) 0.0414(19) -0.0032(16) 0.0061(16) -0.0037(17)
C10 0.077(3) 0.077(3) 0.048(2) -0.013(2) 0.011(2) -0.006(2)
C16 0.078(3) 0.069(3) 0.045(2) -0.008(2) -0.007(2) -0.006(2)
C5 0.056(3) 0.085(3) 0.057(2) -0.018(2) -0.008(2) 0.022(2)
C1 0.0391(17) 0.052(2) 0.0291(14) 0.0010(14) 0.0021(13) -0.0045(15)
C14 0.081(3) 0.059(3) 0.074(3) 0.017(3) -0.015(2) -0.001(2)
C4 0.038(2) 0.132(6) 0.057(3) -0.017(3) 0.0041(19) 0.014(3)
C11 0.072(3) 0.110(4) 0.034(2) -0.010(2) -0.0004(19) -0.004(3)
C3 0.048(2) 0.123(5) 0.058(3) -0.008(3) 0.014(2) -0.015(3)

loop_
_atom_type_symbol
_atom_type_description
_atom_type_scat_dispersion_real
_atom_type_scat_dispersion_imag
_atom_type_scat_source
C C 0.0033 0.0016 'International Tables Vol C Tables 4.2.6.8 and 6.1.1.4'
H H 0.0000 0.0000 'International Tables Vol C Tables 4.2.6.8 and 6.1.1.4'
N N 0.0061 0.0033 'International Tables Vol C Tables 4.2.6.8 and 6.1.1.4'
O O 0.0106 0.0060 'International Tables Vol C Tables 4.2.6.8 and 6.1.1.4'
Br Br -0.2901 2.4595 'International Tables Vol C Tables 4.2.6.8 and 6.1.1.4'

loop_
_geom_angle_atom_site_label_1
_geom_angle_atom_site_label_2
_geom_angle_atom_site_label_3
_geom_angle
C13 O2 C14 119.1(4)
C15 O4 C16 115.1(3)
O3 C15 O4 123.9(3)
O3 C15 C7 124.2(3)
O4 C15 C7 111.7(3)
C3 C2 C1 122.3(5)
C3 C2 Br1 116.4(4)
C1 C2 Br1 121.3(3)
C8 N1 C7 128.5(4)
C8 N1 H1 115.8
C7 N1 H1 115.8
N1 C7 C15 105.8(3)
N1 C7 C1 112.6(3)
C15 C7 C1 110.3(3)
N1 C7 C17 110.2(3)
C15 C7 C17 105.2(3)
C1 C7 C17 112.3(3)
O2 C13 C8 114.4(3)
O2 C13 C12 124.5(4)
C8 C13 C12 121.1(4)
N1 C8 C13 116.9(4)
N1 C8 C9 124.6(4)
C13 C8 C9 118.5(4)
C5 C6 C1 122.2(4)
C5 C6 H6 118.9
C1 C6 H6 118.9
C11 C12 C13 119.7(4)
C11 C12 H12 120.2
C13 C12 H12 120.2
C7 C17 H17A 109.5
C7 C17 H17B 109.5
H17A C17 H17B 109.5
C7 C17 H17C 109.5
H17A C17 H17C 109.5
H17B C17 H17C 109.5
C10 C9 C8 119.7(4)
C10 C9 H9 120.1
C8 C9 H9 120.1
C11 C10 C9 121.5(5)
C11 C10 H10 119.2
C9 C10 H10 119.2
O4 C16 H16A 109.5
O4 C16 H16B 109.5
H16A C16 H16B 109.5
O4 C16 H16C 109.5
H16A C16 H16C 109.5
H16B C16 H16C 109.5
C6 C5 C4 119.3(5)
C6 C5 H5 120.3
C4 C5 H5 120.3
C6 C1 C2 116.3(4)
C6 C1 C7 121.1(3)
C2 C1 C7 122.6(4)
O2 C14 H14A 109.5
O2 C14 H14B 109.5
H14A C14 H14B 109.5
O2 C14 H14C 109.5
H14A C14 H14C 109.5
H14B C14 H14C 109.5
C3 C4 C5 120.0(4)
C3 C4 H4 120.0
C5 C4 H4 120.0
C10 C11 C12 119.5(4)
C10 C11 H11 120.3
C12 C11 H11 120.3
C2 C3 C4 119.8(5)
C2 C3 H3 120.1
C4 C3 H3 120.1

loop_
_geom_bond_atom_site_label_1
_geom_bond_atom_site_label_2
_geom_bond_distance
O2 C13 1.373(6)
O2 C14 1.426(6)
Br1 C2 1.913(5)
O4 C15 1.325(5)
O4 C16 1.458(5)
O3 C15 1.207(5)
C15 C7 1.531(5)
C2 C3 1.364(7)
C2 C1 1.400(5)
N1 C8 1.372(5)
N1 C7 1.438(5)
N1 H1 0.8800
C7 C1 1.542(5)
C7 C17 1.542(6)
C13 C8 1.394(6)
C13 C12 1.390(6)
C8 C9 1.398(6)
C6 C5 1.382(6)
C6 C1 1.386(6)
C6 H6 0.9500
C12 C11 1.392(8)
C12 H12 0.9500
C17 H17A 0.9800
C17 H17B 0.9800
C17 H17C 0.9800
C9 C10 1.390(6)
C9 H9 0.9500
C10 C11 1.366(8)
C10 H10 0.9500
C16 H16A 0.9800
C16 H16B 0.9800
C16 H16C 0.9800
C5 C4 1.379(9)
C5 H5 0.9500
C14 H14A 0.9800
C14 H14B 0.9800
C14 H14C 0.9800
C4 C3 1.377(10)
C4 H4 0.9500
C11 H11 0.9500
C3 H3 0.9500

loop_
_geom_hbond_atom_site_label_D
_geom_hbond_atom_site_label_H
_geom_hbond_atom_site_label_A
_geom_hbond_distance_DH
_geom_hbond_distance_HA
_geom_hbond_distance_DA
_geom_hbond_angle_DHA
N1 H1 O3 0.88 2.21 2.652(4) 110.6

loop_
_geom_torsion_atom_site_label_1
_geom_torsion_atom_site_label_2
_geom_torsion_atom_site_label_3
_geom_torsion_atom_site_label_4
_geom_torsion
C16 O4 C15 O3 -5.2(6)
C16 O4 C15 C7 171.1(3)
C8 N1 C7 C15 178.6(4)
C8 N1 C7 C1 -60.9(5)
C8 N1 C7 C17 65.4(5)
O3 C15 C7 N1 -16.2(5)
O4 C15 C7 N1 167.4(3)
O3 C15 C7 C1 -138.2(4)
O4 C15 C7 C1 45.4(4)
O3 C15 C7 C17 100.4(4)
O4 C15 C7 C17 -75.9(4)
C14 O2 C13 C8 179.2(4)
C14 O2 C13 C12 2.4(6)
C7 N1 C8 C13 -176.7(4)
C7 N1 C8 C9 2.3(6)
O2 C13 C8 N1 -0.5(5)
C12 C13 C8 N1 176.4(3)
O2 C13 C8 C9 -179.7(3)
C12 C13 C8 C9 -2.7(5)
O2 C13 C12 C11 177.9(4)
C8 C13 C12 C11 1.3(6)
N1 C8 C9 C10 -176.5(4)
C13 C8 C9 C10 2.6(6)
C8 C9 C10 C11 -1.1(7)
C1 C6 C5 C4 -1.7(6)
C5 C6 C1 C2 0.7(5)
C5 C6 C1 C7 -179.1(3)
C3 C2 C1 C6 0.5(6)
Br1 C2 C1 C6 178.7(3)
C3 C2 C1 C7 -179.7(4)
Br1 C2 C1 C7 -1.5(5)
N1 C7 C1 C6 125.9(4)
C15 C7 C1 C6 -116.2(4)
C17 C7 C1 C6 0.8(5)
N1 C7 C1 C2 -53.9(5)
C15 C7 C1 C2 64.0(4)
C17 C7 C1 C2 -179.0(3)
C6 C5 C4 C3 1.4(7)
C9 C10 C11 C12 -0.4(8)
C13 C12 C11 C10 0.3(7)
C1 C2 C3 C4 -0.8(7)
Br1 C2 C3 C4 -179.0(4)
C5 C4 C3 C2 -0.2(8)
